data_7054952
loop_
_publ_author_name
'Alavijeh, Nahid S.'
'Zadmard, Reza'
'Ramezanpour, Sorour'
'Balalaie, Saeed'
'Alavijeh, Mohammad S.'
'Rominger, Frank'

_publ_section_title
;
 Efficient synthesis of lower rim \a-hydrazino tetrazolocalix[4]arenes via
 an Ugi-azide multicomponent reaction
;
_journal_issue 8
_journal_name_full 'New J. Chem.'
_journal_page_first 6578
_journal_paper_doi 10.1039/C5NJ00845J
_journal_volume 39
_journal_year 2015
_chemical_formula_sum 'C74 H108 N12 O6'
_chemical_formula_weight 1261.72
_chemical_name_systematic
; 
 ? 
;
_space_group_crystal_system triclinic
_space_group_IT_number 2
_space_group_name_Hall '-P 1'
_space_group_name_H-M_alt 'P -1'
_symmetry_space_group_name_Hall '-P 1'
_symmetry_space_group_name_H-M 'P -1'
_atom_sites_solution_hydrogens mixed
_audit_creation_method SHELXL-2014
_audit_update_record
;
2014-09-19 deposited with the CCDC.
2015-06-22 downloaded from the CCDC.
;
_cell_angle_alpha 99.5345(15)
_cell_angle_beta 101.1917(16)
_cell_angle_gamma 113.0196(14)
_cell_formula_units_Z 2
_cell_length_a 15.0078(8)
_cell_length_b 15.5458(8)
_cell_length_c 18.4958(10)
_cell_measurement_reflns_used 8781
_cell_measurement_temperature 200(2)
_cell_measurement_theta_max 21.63
_cell_measurement_theta_min 2.18
_cell_volume 3754.1(4)
_computing_cell_refinement 'Bruker SAINT'
_computing_data_collection 'Bruker APEX2'
_computing_data_reduction 'Bruker SAINT'
_computing_molecular_graphics 'Bruker SHELXTL'
_computing_publication_material 'Bruker SHELXTL'
_computing_structure_refinement 'SHELXL-2014 (Sheldrick, 2014)'
_computing_structure_solution 'SHELXS-97 (Sheldrick 2008)'
_diffrn_ambient_temperature 200(2)
_diffrn_measured_fraction_theta_full 0.717
_diffrn_measured_fraction_theta_max 0.999
_diffrn_measurement_device_type 'Bruker APEX-II Quazar area detector'
_diffrn_measurement_method '\f and \w scans'
_diffrn_radiation_type MoK\a
_diffrn_radiation_wavelength 0.71073
_diffrn_reflns_av_R_equivalents 0.0512
_diffrn_reflns_av_unetI/netI 0.0457
_diffrn_reflns_laue_measured_fraction_full 0.717
_diffrn_reflns_laue_measured_fraction_max 0.999
_diffrn_reflns_limit_h_max 16
_diffrn_reflns_limit_h_min -16
_diffrn_reflns_limit_k_max 16
_diffrn_reflns_limit_k_min -16
_diffrn_reflns_limit_l_max 19
_diffrn_reflns_limit_l_min -19
_diffrn_reflns_number 48309
_diffrn_reflns_point_group_measured_fraction_full 0.717
_diffrn_reflns_point_group_measured_fraction_max 0.999
_diffrn_reflns_theta_full 25.242
_diffrn_reflns_theta_max 22.464
_diffrn_reflns_theta_min 1.165
_diffrn_source 'ImuS microsource'
_exptl_absorpt_coefficient_mu 0.072
_exptl_absorpt_correction_T_max 1.0000
_exptl_absorpt_correction_T_min 0.9467
_exptl_absorpt_correction_type multi-scan
_exptl_absorpt_process_details
;
Sheldrick, G. M. (2008). <i>SADABS</i>. University of G\"ottingen, Germany.
;
_exptl_crystal_colour colourless
_exptl_crystal_density_diffrn 1.116
_exptl_crystal_description polyhedron
_exptl_crystal_F_000 1368
_exptl_crystal_size_max 0.110
_exptl_crystal_size_mid 0.080
_exptl_crystal_size_min 0.050
_refine_diff_density_max 0.782
_refine_diff_density_min -0.369
_refine_diff_density_rms 0.066
_refine_ls_extinction_method none
_refine_ls_goodness_of_fit_ref 1.063
_refine_ls_hydrogen_treatment mixed
_refine_ls_matrix_type full
_refine_ls_number_parameters 980
_refine_ls_number_reflns 9743
_refine_ls_number_restraints 546
_refine_ls_restrained_S_all 1.088
_refine_ls_R_factor_all 0.1261
_refine_ls_R_factor_gt 0.0877
_refine_ls_shift/su_max 0.002
_refine_ls_shift/su_mean 0.000
_refine_ls_structure_factor_coef Fsqd
_refine_ls_weighting_details 'w=1/[\s^2^(Fo^2^)+(0.1513P)^2^+4.9504P] where P=(Fo^2^+2Fc^2^)/3'
_refine_ls_weighting_scheme calc
_refine_ls_wR_factor_gt 0.2548
_refine_ls_wR_factor_ref 0.2872
_reflns_Friedel_coverage 0.000
_reflns_number_gt 6476
_reflns_number_total 9743
_reflns_threshold_expression 'I > 2\s(I)'
_cod_data_source_file c5nj00845j2.cif
_cod_data_source_block sba116
_cod_depositor_comments 'Adding full bibliography for 7054952.cif.'
_cod_original_cell_volume 3754.1(3)
_cod_database_code 7054952
_shelx_space_group_comment
; 
The symmetry employed for this shelxl refinement is uniquely defined 
by the following loop, which should always be used as a source of 
symmetry information in preference to the above space-group names. 
They are only intended as comments. 
;
_shelx_estimated_absorpt_t_min 0.992
_shelx_estimated_absorpt_t_max 0.996
_shelxl_version_number 2014-3

loop_
_space_group_symop_operation_xyz
'x, y, z'
'-x, -y, -z'

loop_
_atom_site_label
_atom_site_type_symbol
_atom_site_fract_x
_atom_site_fract_y
_atom_site_fract_z
_atom_site_U_iso_or_equiv
_atom_site_adp_type
_atom_site_occupancy
_atom_site_site_symmetry_order
_atom_site_calc_flag
_atom_site_refinement_flags_posn
_atom_site_refinement_flags_adp
_atom_site_refinement_flags_occupancy
_atom_site_disorder_assembly
_atom_site_disorder_group
O1 O 0.0503(2) 0.3377(2) 0.1966(2) 0.0560(9) Uani 1 1 d . . . . .
O2 O 0.2515(3) 0.4088(3) 0.1606(2) 0.0550(10) Uani 1 1 d . . . . .
H2 H 0.199(4) 0.386(4) 0.167(3) 0.06(2) Uiso 1 1 d . . . . .
O3 O 0.4096(2) 0.4486(2) 0.29581(19) 0.0478(8) Uani 1 1 d . . . . .
O4 O 0.2264(3) 0.4322(2) 0.3358(2) 0.0558(10) Uani 1 1 d . . . . .
H4 H 0.279(4) 0.436(4) 0.335(3) 0.058(18) Uiso 1 1 d . . . . .
C11 C 0.0534(3) 0.4299(3) 0.2000(3) 0.0462(12) Uani 1 1 d . . . . .
C12 C 0.0521(3) 0.4832(3) 0.2671(3) 0.0429(12) Uani 1 1 d . . . . .
C13 C 0.0585(3) 0.5753(3) 0.2691(3) 0.0446(12) Uani 1 1 d . . . . .
H13 H 0.0561 0.6123 0.3144 0.053 Uiso 1 1 calc R U . . .
C14 C 0.0685(3) 0.6159(3) 0.2074(3) 0.0459(12) Uani 1 1 d . . . . .
C15 C 0.0712(3) 0.5593(3) 0.1426(3) 0.0465(12) Uani 1 1 d . . . . .
H15 H 0.0784 0.5850 0.0998 0.056 Uiso 1 1 calc R U . . .
C16 C 0.0639(3) 0.4667(3) 0.1373(3) 0.0460(12) Uani 1 1 d . . . . .
C17 C 0.0509(3) 0.4487(4) 0.3384(3) 0.0515(13) Uani 1 1 d . . . . .
H17A H 0.0410 0.3806 0.3266 0.062 Uiso 1 1 calc R U . . .
H17B H -0.0064 0.4510 0.3563 0.062 Uiso 1 1 calc R U . . .
C21 C 0.2621(4) 0.4631(3) 0.1079(3) 0.0489(13) Uani 1 1 d . . . . .
C22 C 0.1796(3) 0.4630(3) 0.0575(3) 0.0488(13) Uani 1 1 d . . . . .
C23 C 0.1982(4) 0.5147(4) 0.0032(3) 0.0550(14) Uani 1 1 d . . . . .
H23 H 0.1426 0.5147 -0.0316 0.066 Uiso 1 1 calc R U . . .
C24 C 0.2943(4) 0.5662(4) -0.0021(3) 0.0554(13) Uani 1 1 d . . . . .
C25 C 0.3733(4) 0.5673(4) 0.0512(3) 0.0548(13) Uani 1 1 d . . . . .
H25 H 0.4401 0.6044 0.0497 0.066 Uiso 1 1 calc R U . . .
C26 C 0.3606(4) 0.5176(3) 0.1063(3) 0.0496(13) Uani 1 1 d . . . . .
C27 C 0.0744(4) 0.4121(4) 0.0652(3) 0.0551(13) Uani 1 1 d . . . . .
H27A H 0.0605 0.3451 0.0676 0.066 Uiso 1 1 calc R U . . .
H27B H 0.0242 0.4084 0.0197 0.066 Uiso 1 1 calc R U . . .
C28 C 0.3141(5) 0.6210(4) -0.0641(4) 0.0775(17) Uani 1 1 d D U . . .
C31 C 0.4444(3) 0.5495(3) 0.3058(3) 0.0462(13) Uani 1 1 d . . . . .
C32 C 0.4641(3) 0.5870(3) 0.2444(3) 0.0477(12) Uani 1 1 d . . . . .
C33 C 0.4945(4) 0.6866(4) 0.2557(3) 0.0565(14) Uani 1 1 d . . . . .
H33 H 0.5086 0.7142 0.2147 0.068 Uiso 1 1 calc R U . . .
C34 C 0.5048(4) 0.7469(4) 0.3239(4) 0.0573(14) Uani 1 1 d . . . . .
C35 C 0.4836(4) 0.7046(3) 0.3831(3) 0.0542(13) Uani 1 1 d . . . . .
H35 H 0.4903 0.7446 0.4305 0.065 Uiso 1 1 calc R U . . .
C36 C 0.4531(3) 0.6059(3) 0.3752(3) 0.0485(13) Uani 1 1 d . . . . .
C37 C 0.4501(3) 0.5258(4) 0.1667(3) 0.0507(13) Uani 1 1 d . . . . .
H37A H 0.4401 0.4601 0.1705 0.061 Uiso 1 1 calc R U . . .
H37B H 0.5121 0.5549 0.1507 0.061 Uiso 1 1 calc R U . . .
C38 C 0.5394(4) 0.8561(4) 0.3344(4) 0.0801(17) Uani 1 1 d D U . . .
C41 C 0.2359(3) 0.5031(3) 0.3963(3) 0.0458(12) Uani 1 1 d . . . . .
C42 C 0.3286(3) 0.5654(3) 0.4506(3) 0.0475(12) Uani 1 1 d . . . . .
C43 C 0.3291(4) 0.6332(4) 0.5103(3) 0.0557(14) Uani 1 1 d . . . . .
H43 H 0.3915 0.6748 0.5479 0.067 Uiso 1 1 calc R U . . .
C44 C 0.2432(4) 0.6433(4) 0.5178(3) 0.0562(14) Uani 1 1 d . . . . .
C45 C 0.1536(4) 0.5798(4) 0.4618(3) 0.0546(14) Uani 1 1 d . . . . .
H45 H 0.0931 0.5841 0.4654 0.066 Uiso 1 1 calc R U . . .
C46 C 0.1481(4) 0.5105(3) 0.4009(3) 0.0483(12) Uani 1 1 d . . . . .
C47 C 0.4257(3) 0.5642(3) 0.4408(3) 0.0507(13) Uani 1 1 d . . . . .
H47A H 0.4179 0.4967 0.4305 0.061 Uiso 1 1 calc R U . . .
H47B H 0.4808 0.6028 0.4887 0.061 Uiso 1 1 calc R U . . .
C51 C -0.0500(4) 0.2607(4) 0.1766(4) 0.0709(17) Uani 1 1 d . . . . .
H51A H -0.0758 0.2357 0.1202 0.085 Uiso 1 1 calc R U . . .
H51B H -0.0946 0.2871 0.1943 0.085 Uiso 1 1 calc R U . . .
C52 C -0.0551(5) 0.1799(4) 0.2098(5) 0.086(2) Uani 1 1 d . . . . .
O52 O -0.1370(3) 0.1090(3) 0.1949(4) 0.128(2) Uani 1 1 d . . . . .
N53 N 0.0311(4) 0.1910(4) 0.2543(4) 0.0814(16) Uani 1 1 d . . . . .
H53 H 0.096(5) 0.250(5) 0.258(4) 0.10(2) Uiso 1 1 d . . . . .
N54 N 0.0383(4) 0.1070(3) 0.2718(3) 0.0740(14) Uani 1 1 d . . . . .
C55 C 0.0734(4) 0.1213(4) 0.3566(3) 0.0647(16) Uani 1 1 d . . . . .
C56 C -0.0101(5) 0.1320(6) 0.3855(5) 0.113(3) Uani 1 1 d . . . . .
H56A H -0.0184 0.1876 0.3714 0.136 Uiso 1 1 calc R U . . .
H56B H 0.0111 0.1477 0.4421 0.136 Uiso 1 1 calc R U . . .
C57 C -0.1149(7) 0.0410(7) 0.3549(6) 0.163(5) Uani 1 1 d . . . . .
H57A H -0.1640 0.0547 0.3767 0.245 Uiso 1 1 calc R U . . .
H57B H -0.1380 0.0257 0.2991 0.245 Uiso 1 1 calc R U . . .
H57C H -0.1083 -0.0143 0.3699 0.245 Uiso 1 1 calc R U . . .
C58 C 0.0853(6) 0.0304(5) 0.3640(4) 0.100(2) Uani 1 1 d . . . . .
H58A H 0.0192 -0.0263 0.3385 0.120 Uiso 1 1 calc R U . . .
H58B H 0.1333 0.0246 0.3358 0.120 Uiso 1 1 calc R U . . .
C59 C 0.1217(9) 0.0252(6) 0.4440(5) 0.148(4) Uani 1 1 d . . . . .
H59A H 0.1891 0.0802 0.4690 0.178 Uiso 1 1 calc R U . . .
H59B H 0.0753 0.0334 0.4730 0.178 Uiso 1 1 calc R U . . .
C60 C 0.1289(11) -0.0662(7) 0.4497(7) 0.198(6) Uani 1 1 d . . . . .
H60A H 0.1531 -0.0633 0.5036 0.298 Uiso 1 1 calc R U . . .
H60B H 0.0622 -0.1212 0.4266 0.298 Uiso 1 1 calc R U . . .
H60C H 0.1763 -0.0743 0.4226 0.298 Uiso 1 1 calc R U . . .
C61 C 0.1756(4) 0.2073(4) 0.3917(3) 0.0616(15) Uani 1 1 d . . . . .
N62 N 0.2413(4) 0.2291(3) 0.3512(3) 0.0785(15) Uani 1 1 d . . . . .
N63 N 0.3273(4) 0.3037(4) 0.3988(4) 0.0784(15) Uani 1 1 d . . . . .
N64 N 0.3158(3) 0.3295(3) 0.4657(3) 0.0646(13) Uani 1 1 d . . . . .
N65 N 0.2209(3) 0.2697(3) 0.4628(3) 0.0528(11) Uani 1 1 d . . . . .
C71 C 0.1851(4) 0.2878(4) 0.5301(3) 0.0498(12) Uani 1 1 d . . . . .
H71 H 0.1262 0.2270 0.5283 0.060 Uiso 1 1 calc R U . . .
C72 C 0.2680(5) 0.3152(5) 0.6034(3) 0.0821(19) Uani 1 1 d . . . . .
H72A H 0.3287 0.3729 0.6046 0.099 Uiso 1 1 calc R U . . .
H72B H 0.2868 0.2611 0.6054 0.099 Uiso 1 1 calc R U . . .
C73 C 0.2303(6) 0.3376(6) 0.6732(4) 0.090(2) Uani 1 1 d . . . . .
H73A H 0.1745 0.2776 0.6748 0.109 Uiso 1 1 calc R U . . .
H73B H 0.2860 0.3596 0.7207 0.109 Uiso 1 1 calc R U . . .
C74 C 0.1941(5) 0.4142(5) 0.6694(4) 0.0817(19) Uani 1 1 d . . . . .
H74A H 0.1670 0.4240 0.7132 0.098 Uiso 1 1 calc R U . . .
H74B H 0.2517 0.4761 0.6736 0.098 Uiso 1 1 calc R U . . .
C75 C 0.1144(5) 0.3875(5) 0.5970(3) 0.0756(17) Uani 1 1 d . . . . .
H75A H 0.0948 0.4412 0.5953 0.091 Uiso 1 1 calc R U . . .
H75B H 0.0539 0.3292 0.5951 0.091 Uiso 1 1 calc R U . . .
C76 C 0.1514(4) 0.3671(4) 0.5284(3) 0.0627(15) Uani 1 1 d . . . . .
H76A H 0.0964 0.3476 0.4809 0.075 Uiso 1 1 calc R U . . .
H76B H 0.2085 0.4270 0.5281 0.075 Uiso 1 1 calc R U . . .
C81 C 0.4886(3) 0.4179(3) 0.3130(3) 0.0499(13) Uani 1 1 d . . . . .
H81A H 0.4983 0.4106 0.3657 0.060 Uiso 1 1 calc R U . . .
H81B H 0.5525 0.4688 0.3108 0.060 Uiso 1 1 calc R U . . .
C82 C 0.4663(4) 0.3260(4) 0.2600(3) 0.0534(13) Uani 1 1 d . . . . .
O82 O 0.5281(3) 0.2925(3) 0.2675(3) 0.0865(14) Uani 1 1 d . . . . .
N83 N 0.3805(3) 0.2833(3) 0.2021(3) 0.0528(11) Uani 1 1 d . . . . .
H83 H 0.337(4) 0.312(4) 0.192(3) 0.073(17) Uiso 1 1 d . . . . .
N84 N 0.3688(3) 0.2068(3) 0.1409(3) 0.0584(12) Uani 1 1 d . . . . .
H84 H 0.433(5) 0.197(5) 0.158(4) 0.10(2) Uiso 1 1 d . . . . .
C85 C 0.2825(4) 0.1118(4) 0.1325(3) 0.0554(13) Uani 1 1 d . . . . .
C86 C 0.2986(5) 0.0372(4) 0.0768(3) 0.0693(16) Uani 1 1 d . . . . .
H86A H 0.3094 0.0609 0.0313 0.083 Uiso 1 1 calc R U . . .
H86B H 0.3608 0.0331 0.1021 0.083 Uiso 1 1 calc R U . . .
C87 C 0.2122(6) -0.0632(5) 0.0508(4) 0.096(2) Uani 1 1 d . . . . .
H87A H 0.2279 -0.1062 0.0158 0.115 Uiso 1 1 calc R U . A 1
H87B H 0.2020 -0.0882 0.0953 0.115 Uiso 1 1 calc R U . A 1
H87C H 0.1505 -0.0604 0.0243 0.115 Uiso 1 1 calc R U . A 1
C88 C 0.2756(4) 0.0853(4) 0.2078(3) 0.0596(14) Uani 1 1 d . . . . .
H88A H 0.2721 0.1386 0.2429 0.072 Uiso 1 1 calc R U . . .
H88B H 0.2114 0.0266 0.1975 0.072 Uiso 1 1 calc R U . . .
C89 C 0.3613(5) 0.0660(5) 0.2492(4) 0.0802(19) Uani 1 1 d . . . . .
H89A H 0.3538 0.0023 0.2214 0.096 Uiso 1 1 calc R U . B 1
H89B H 0.4264 0.1162 0.2480 0.096 Uiso 1 1 calc R U . B 1
C90 C 0.3645(8) 0.0663(8) 0.3292(7) 0.085(4) Uani 0.600(13) 1 d . . P C 1
H90A H 0.4209 0.0536 0.3525 0.127 Uiso 0.600(13) 1 calc R U P C 1
H90B H 0.3736 0.1297 0.3575 0.127 Uiso 0.600(13) 1 calc R U P C 1
H90C H 0.3010 0.0157 0.3309 0.127 Uiso 0.600(13) 1 calc R U P C 1
C90B C 0.2418(19) -0.1340(15) 0.0103(14) 0.150(11) Uani 0.400(13) 1 d . . P C 2
H90D H 0.1849 -0.1987 -0.0062 0.180 Uiso 0.400(13) 1 calc R U P C 2
H90E H 0.2605 -0.1148 -0.0345 0.180 Uiso 0.400(13) 1 calc R U P C 2
H90F H 0.2995 -0.1350 0.0449 0.180 Uiso 0.400(13) 1 calc R U P C 2
C91 C 0.1882(4) 0.1217(4) 0.0969(3) 0.0535(13) Uani 1 1 d . . . . .
N92 N 0.1117(4) 0.1060(4) 0.1267(3) 0.0691(13) Uani 1 1 d . . . . .
N93 N 0.0440(4) 0.1247(4) 0.0790(3) 0.0822(16) Uani 1 1 d . . . . .
N94 N 0.0768(4) 0.1500(4) 0.0224(3) 0.0708(13) Uani 1 1 d . . . . .
N95 N 0.1674(3) 0.1484(3) 0.0327(3) 0.0572(11) Uani 1 1 d . . . . .
C101 C 0.2246(4) 0.1751(4) -0.0225(3) 0.0571(14) Uani 1 1 d . . . . .
H101 H 0.2892 0.1701 -0.0044 0.068 Uiso 1 1 calc R U . . .
C102 C 0.1711(8) 0.1064(6) -0.0999(4) 0.161(5) Uani 1 1 d . . . . .
H10A H 0.1063 0.1089 -0.1201 0.194 Uiso 1 1 calc R U . . .
H10B H 0.1561 0.0395 -0.0966 0.194 Uiso 1 1 calc R U . . .
C103 C 0.2366(10) 0.1334(6) -0.1532(5) 0.183(6) Uani 1 1 d . . . . .
H10C H 0.2992 0.1264 -0.1346 0.220 Uiso 1 1 calc R U . . .
H10D H 0.2000 0.0883 -0.2049 0.220 Uiso 1 1 calc R U . . .
C104 C 0.2633(6) 0.2342(8) -0.1579(5) 0.115(3) Uani 1 1 d . . . . .
H10E H 0.2014 0.2401 -0.1808 0.139 Uiso 1 1 calc R U . . .
H10F H 0.3085 0.2507 -0.1911 0.139 Uiso 1 1 calc R U . . .
C105 C 0.3146(7) 0.3022(5) -0.0805(5) 0.110(3) Uani 1 1 d . . . . .
H10G H 0.3284 0.3688 -0.0841 0.132 Uiso 1 1 calc R U . . .
H10H H 0.3803 0.3013 -0.0605 0.132 Uiso 1 1 calc R U . . .
C106 C 0.2523(6) 0.2771(5) -0.0243(5) 0.102(2) Uani 1 1 d . . . . .
H10I H 0.2920 0.3209 0.0275 0.122 Uiso 1 1 calc R U . . .
H10J H 0.1904 0.2861 -0.0401 0.122 Uiso 1 1 calc R U . . .
C18 C 0.0794(4) 0.7188(3) 0.2132(3) 0.0577(13) Uani 1 1 d D U . . .
C181 C 0.0566(12) 0.7384(8) 0.1337(5) 0.096(4) Uani 0.624(10) 1 d D U P D 1
H18A H -0.0100 0.6885 0.1018 0.145 Uiso 0.624(10) 1 calc R U P D 1
H18B H 0.0569 0.8024 0.1401 0.145 Uiso 0.624(10) 1 calc R U P D 1
H18C H 0.1083 0.7366 0.1091 0.145 Uiso 0.624(10) 1 calc R U P D 1
C182 C -0.0028(8) 0.7329(8) 0.2451(7) 0.087(4) Uani 0.624(10) 1 d D U P D 1
H18D H -0.0696 0.6849 0.2122 0.130 Uiso 0.624(10) 1 calc R U P D 1
H18E H 0.0056 0.7245 0.2970 0.130 Uiso 0.624(10) 1 calc R U P D 1
H18F H 0.0034 0.7983 0.2465 0.130 Uiso 0.624(10) 1 calc R U P D 1
C183 C 0.1792(8) 0.7921(7) 0.2639(8) 0.108(5) Uani 0.624(10) 1 d D U P D 1
H18G H 0.1837 0.8572 0.2664 0.162 Uiso 0.624(10) 1 calc R U P D 1
H18H H 0.1874 0.7822 0.3153 0.162 Uiso 0.624(10) 1 calc R U P D 1
H18I H 0.2325 0.7854 0.2437 0.162 Uiso 0.624(10) 1 calc R U P D 1
C184 C -0.0163(12) 0.7119(13) 0.1648(12) 0.099(6) Uani 0.376(10) 1 d D U P D 2
H18J H -0.0300 0.6752 0.1122 0.148 Uiso 0.376(10) 1 calc R U P D 2
H18K H -0.0722 0.6788 0.1852 0.148 Uiso 0.376(10) 1 calc R U P D 2
H18L H -0.0097 0.7773 0.1651 0.148 Uiso 0.376(10) 1 calc R U P D 2
C185 C 0.1684(14) 0.7707(11) 0.1832(14) 0.106(6) Uani 0.376(10) 1 d D U P D 2
H18M H 0.2304 0.7744 0.2157 0.158 Uiso 0.376(10) 1 calc R U P D 2
H18N H 0.1560 0.7346 0.1306 0.158 Uiso 0.376(10) 1 calc R U P D 2
H18O H 0.1759 0.8364 0.1839 0.158 Uiso 0.376(10) 1 calc R U P D 2
C186 C 0.1005(17) 0.7759(11) 0.2950(7) 0.091(6) Uani 0.376(10) 1 d D U P D 2
H18P H 0.1633 0.7805 0.3268 0.136 Uiso 0.376(10) 1 calc R U P D 2
H18Q H 0.1071 0.8413 0.2953 0.136 Uiso 0.376(10) 1 calc R U P D 2
H18R H 0.0445 0.7428 0.3153 0.136 Uiso 0.376(10) 1 calc R U P D 2
C281 C 0.2216(7) 0.6136(10) -0.1192(6) 0.102(4) Uani 0.731(11) 1 d D U P E 1
H28A H 0.1736 0.5452 -0.1414 0.152 Uiso 0.731(11) 1 calc R U P E 1
H28B H 0.1901 0.6478 -0.0920 0.152 Uiso 0.731(11) 1 calc R U P E 1
H28C H 0.2410 0.6430 -0.1600 0.152 Uiso 0.731(11) 1 calc R U P E 1
C282 C 0.3916(9) 0.7262(7) -0.0278(7) 0.111(4) Uani 0.731(11) 1 d D U P E 1
H28D H 0.4507 0.7284 0.0076 0.166 Uiso 0.731(11) 1 calc R U P E 1
H28E H 0.4124 0.7566 -0.0679 0.166 Uiso 0.731(11) 1 calc R U P E 1
H28F H 0.3615 0.7614 0.0002 0.166 Uiso 0.731(11) 1 calc R U P E 1
C283 C 0.3685(8) 0.5776(9) -0.1147(6) 0.104(4) Uani 0.731(11) 1 d D U P E 1
H28G H 0.4297 0.5806 -0.0816 0.157 Uiso 0.731(11) 1 calc R U P E 1
H28H H 0.3227 0.5099 -0.1424 0.157 Uiso 0.731(11) 1 calc R U P E 1
H28I H 0.3867 0.6154 -0.1514 0.157 Uiso 0.731(11) 1 calc R U P E 1
C284 C 0.413(2) 0.673(2) -0.0575(17) 0.087(7) Uani 0.269(11) 1 d . U P E 2
H28J H 0.4491 0.7111 -0.0043 0.104 Uiso 0.269(11) 1 calc R U P E 2
H28K H 0.4423 0.6282 -0.0723 0.104 Uiso 0.269(11) 1 calc R U P E 2
H28L H 0.4204 0.7161 -0.0910 0.104 Uiso 0.269(11) 1 calc R U P E 2
C285 C 0.240(2) 0.556(2) -0.1373(15) 0.094(7) Uani 0.269(11) 1 d . U P E 2
H28M H 0.1728 0.5256 -0.1294 0.140 Uiso 0.269(11) 1 calc R U P E 2
H28N H 0.2375 0.5929 -0.1749 0.140 Uiso 0.269(11) 1 calc R U P E 2
H28O H 0.2594 0.5050 -0.1562 0.140 Uiso 0.269(11) 1 calc R U P E 2
C286 C 0.265(2) 0.7000(18) -0.0401(15) 0.087(7) Uani 0.269(11) 1 d . U P E 2
H28P H 0.1927 0.6634 -0.0447 0.131 Uiso 0.269(11) 1 calc R U P E 2
H28Q H 0.3004 0.7395 0.0127 0.131 Uiso 0.269(11) 1 calc R U P E 2
H28R H 0.2720 0.7423 -0.0745 0.131 Uiso 0.269(11) 1 calc R U P E 2
C381 C 0.6482(7) 0.9009(7) 0.3312(10) 0.106(5) Uani 0.623(12) 1 d D U P F 1
H38A H 0.6530 0.8674 0.2834 0.159 Uiso 0.623(12) 1 calc R U P F 1
H38B H 0.6699 0.9697 0.3336 0.159 Uiso 0.623(12) 1 calc R U P F 1
H38C H 0.6918 0.8943 0.3747 0.159 Uiso 0.623(12) 1 calc R U P F 1
C382 C 0.4790(12) 0.8720(9) 0.2656(7) 0.119(5) Uani 0.623(12) 1 d D U P F 1
H38D H 0.4862 0.8394 0.2185 0.179 Uiso 0.623(12) 1 calc R U P F 1
H38E H 0.4076 0.8451 0.2643 0.179 Uiso 0.623(12) 1 calc R U P F 1
H38F H 0.5045 0.9416 0.2699 0.179 Uiso 0.623(12) 1 calc R U P F 1
C383 C 0.5291(16) 0.9057(10) 0.4071(8) 0.141(6) Uani 0.623(12) 1 d D U P F 1
H38G H 0.4585 0.8757 0.4077 0.211 Uiso 0.623(12) 1 calc R U P F 1
H38H H 0.5720 0.8992 0.4510 0.211 Uiso 0.623(12) 1 calc R U P F 1
H38I H 0.5501 0.9746 0.4098 0.211 Uiso 0.623(12) 1 calc R U P F 1
C384 C 0.4613(14) 0.8835(15) 0.3608(14) 0.100(6) Uani 0.377(12) 1 d D U P F 2
H38J H 0.4478 0.8582 0.4046 0.151 Uiso 0.377(12) 1 calc R U P F 2
H38K H 0.4875 0.9542 0.3757 0.151 Uiso 0.377(12) 1 calc R U P F 2
H38L H 0.3986 0.8555 0.3189 0.151 Uiso 0.377(12) 1 calc R U P F 2
C385 C 0.6347(11) 0.9115(10) 0.4037(10) 0.088(6) Uani 0.377(12) 1 d D U P F 2
H38M H 0.6203 0.8896 0.4487 0.132 Uiso 0.377(12) 1 calc R U P F 2
H38N H 0.6902 0.8986 0.3924 0.132 Uiso 0.377(12) 1 calc R U P F 2
H38O H 0.6541 0.9812 0.4140 0.132 Uiso 0.377(12) 1 calc R U P F 2
C386 C 0.565(2) 0.8918(15) 0.2672(10) 0.128(8) Uani 0.377(12) 1 d D U P F 2
H38P H 0.6153 0.8721 0.2530 0.191 Uiso 0.377(12) 1 calc R U P F 2
H38Q H 0.5040 0.8640 0.2238 0.191 Uiso 0.377(12) 1 calc R U P F 2
H38R H 0.5929 0.9628 0.2807 0.191 Uiso 0.377(12) 1 calc R U P F 2
C48 C 0.2421(10) 0.7150(11) 0.5894(9) 0.056(4) Uani 0.668(18) 1 d D U P G 1
C481 C 0.1496(9) 0.7356(9) 0.5714(6) 0.085(4) Uani 0.668(18) 1 d D U P G 1
H48A H 0.1481 0.7615 0.5266 0.127 Uiso 0.668(18) 1 calc R U P G 1
H48B H 0.0881 0.6753 0.5607 0.127 Uiso 0.668(18) 1 calc R U P G 1
H48C H 0.1535 0.7831 0.6154 0.127 Uiso 0.668(18) 1 calc R U P G 1
C482 C 0.3366(13) 0.8105(14) 0.6097(15) 0.095(6) Uani 0.668(18) 1 d D U P G 1
H48D H 0.3381 0.8374 0.5654 0.142 Uiso 0.668(18) 1 calc R U P G 1
H48E H 0.3361 0.8565 0.6527 0.142 Uiso 0.668(18) 1 calc R U P G 1
H48F H 0.3966 0.7991 0.6242 0.142 Uiso 0.668(18) 1 calc R U P G 1
C483 C 0.2418(8) 0.6752(8) 0.6588(7) 0.068(3) Uani 0.668(18) 1 d D U P G 1
H48G H 0.1813 0.6136 0.6467 0.101 Uiso 0.668(18) 1 calc R U P G 1
H48H H 0.3022 0.6644 0.6731 0.101 Uiso 0.668(18) 1 calc R U P G 1
H48I H 0.2416 0.7217 0.7015 0.101 Uiso 0.668(18) 1 calc R U P G 1
C48B C 0.2557(16) 0.7314(19) 0.5686(16) 0.062(8) Uani 0.332(18) 1 d D . P G 2
C484 C 0.3634(16) 0.802(2) 0.6165(18) 0.059(8) Uani 0.332(18) 1 d D . P G 2
H48J H 0.3624 0.8588 0.6484 0.089 Uiso 0.332(18) 1 calc R U P G 2
H48K H 0.3915 0.7703 0.6492 0.089 Uiso 0.332(18) 1 calc R U P G 2
H48L H 0.4053 0.8236 0.5824 0.089 Uiso 0.332(18) 1 calc R U P G 2
C485 C 0.199(3) 0.6907(18) 0.6235(17) 0.127(16) Uani 0.332(18) 1 d D . P G 2
H48M H 0.2016 0.7440 0.6619 0.191 Uiso 0.332(18) 1 calc R U P G 2
H48N H 0.1284 0.6471 0.5952 0.191 Uiso 0.332(18) 1 calc R U P G 2
H48O H 0.2301 0.6547 0.6490 0.191 Uiso 0.332(18) 1 calc R U P G 2
C486 C 0.207(2) 0.7893(17) 0.5322(14) 0.097(11) Uani 0.332(18) 1 d D . P G 2
H48P H 0.2193 0.8472 0.5711 0.145 Uiso 0.332(18) 1 calc R U P G 2
H48Q H 0.2354 0.8089 0.4911 0.145 Uiso 0.332(18) 1 calc R U P G 2
H48R H 0.1336 0.7490 0.5112 0.145 Uiso 0.332(18) 1 calc R U P G 2

loop_
_atom_site_aniso_label
_atom_site_aniso_U_11
_atom_site_aniso_U_22
_atom_site_aniso_U_33
_atom_site_aniso_U_23
_atom_site_aniso_U_13
_atom_site_aniso_U_12
O1 0.0371(18) 0.0324(18) 0.095(3) 0.0145(17) 0.0126(18) 0.0156(15)
O2 0.036(2) 0.054(2) 0.076(3) 0.022(2) 0.0137(19) 0.0202(18)
O3 0.0321(17) 0.0345(18) 0.078(2) 0.0207(16) 0.0106(16) 0.0160(14)
O4 0.034(2) 0.043(2) 0.087(3) 0.0100(19) 0.0122(19) 0.0183(17)
C11 0.023(2) 0.029(3) 0.077(4) 0.008(3) 0.004(2) 0.009(2)
C12 0.024(2) 0.035(3) 0.069(3) 0.016(2) 0.013(2) 0.011(2)
C13 0.034(3) 0.042(3) 0.059(3) 0.014(2) 0.016(2) 0.016(2)
C14 0.035(3) 0.036(3) 0.064(3) 0.013(3) 0.012(2) 0.014(2)
C15 0.036(3) 0.048(3) 0.056(3) 0.015(3) 0.010(2) 0.020(2)
C16 0.029(2) 0.038(3) 0.063(3) 0.004(3) 0.003(2) 0.015(2)
C17 0.036(3) 0.047(3) 0.077(4) 0.026(3) 0.018(3) 0.020(2)
C21 0.050(3) 0.039(3) 0.061(3) 0.009(3) 0.016(3) 0.024(2)
C22 0.039(3) 0.041(3) 0.060(3) -0.002(3) 0.006(2) 0.020(2)
C23 0.053(3) 0.053(3) 0.059(3) 0.007(3) 0.005(3) 0.033(3)
C24 0.052(3) 0.053(3) 0.062(3) 0.013(3) 0.010(3) 0.028(3)
C25 0.047(3) 0.050(3) 0.074(4) 0.023(3) 0.019(3) 0.024(3)
C26 0.040(3) 0.044(3) 0.066(3) 0.012(3) 0.012(2) 0.022(2)
C27 0.043(3) 0.050(3) 0.063(3) 0.001(3) 0.001(2) 0.023(2)
C28 0.075(4) 0.081(4) 0.087(4) 0.043(3) 0.019(3) 0.039(3)
C31 0.027(2) 0.029(3) 0.081(4) 0.019(3) 0.007(2) 0.013(2)
C32 0.028(2) 0.048(3) 0.071(3) 0.025(3) 0.013(2) 0.017(2)
C33 0.038(3) 0.047(3) 0.091(4) 0.034(3) 0.018(3) 0.019(2)
C34 0.046(3) 0.038(3) 0.091(4) 0.022(3) 0.020(3) 0.020(2)
C35 0.042(3) 0.036(3) 0.079(4) 0.012(3) 0.015(3) 0.014(2)
C36 0.029(3) 0.037(3) 0.073(4) 0.015(3) 0.007(2) 0.011(2)
C37 0.036(3) 0.050(3) 0.077(4) 0.029(3) 0.023(3) 0.022(2)
C38 0.075(4) 0.038(3) 0.132(5) 0.032(3) 0.032(3) 0.025(3)
C41 0.042(3) 0.035(3) 0.066(3) 0.023(3) 0.016(3) 0.018(2)
C42 0.039(3) 0.038(3) 0.070(3) 0.024(3) 0.016(3) 0.017(2)
C43 0.048(3) 0.043(3) 0.076(4) 0.018(3) 0.010(3) 0.023(2)
C44 0.053(3) 0.044(3) 0.078(4) 0.021(3) 0.013(3) 0.028(3)
C45 0.052(3) 0.058(3) 0.078(4) 0.035(3) 0.028(3) 0.036(3)
C46 0.043(3) 0.042(3) 0.070(3) 0.029(3) 0.019(3) 0.021(2)
C47 0.038(3) 0.040(3) 0.070(3) 0.017(3) 0.008(2) 0.016(2)
C51 0.034(3) 0.037(3) 0.121(5) 0.012(3) 0.007(3) 0.005(2)
C52 0.048(4) 0.044(4) 0.165(7) 0.033(4) 0.026(4) 0.018(3)
O52 0.046(3) 0.052(3) 0.257(7) 0.051(3) 0.020(3) 0.000(2)
N53 0.052(3) 0.048(3) 0.145(5) 0.044(3) 0.022(3) 0.018(2)
N54 0.083(4) 0.050(3) 0.083(4) 0.019(3) 0.027(3) 0.022(3)
C55 0.079(4) 0.041(3) 0.070(4) 0.012(3) 0.041(3) 0.014(3)
C56 0.071(5) 0.102(6) 0.113(6) -0.040(5) 0.015(4) 0.018(4)
C57 0.099(7) 0.134(8) 0.174(9) -0.020(7) 0.064(7) -0.019(6)
C58 0.127(6) 0.055(4) 0.092(5) 0.024(4) 0.016(5) 0.018(4)
C59 0.228(12) 0.085(6) 0.089(6) 0.032(5) 0.047(7) 0.021(6)
C60 0.303(18) 0.101(8) 0.186(11) 0.066(8) 0.067(11) 0.074(10)
C61 0.067(4) 0.044(3) 0.083(4) 0.020(3) 0.047(3) 0.021(3)
N62 0.086(4) 0.049(3) 0.102(4) 0.016(3) 0.058(3) 0.018(3)
N63 0.065(3) 0.060(3) 0.112(4) 0.021(3) 0.050(3) 0.019(3)
N64 0.049(3) 0.056(3) 0.091(4) 0.027(3) 0.031(3) 0.018(2)
N65 0.044(3) 0.045(2) 0.071(3) 0.017(2) 0.025(2) 0.017(2)
C71 0.043(3) 0.046(3) 0.056(3) 0.019(2) 0.013(2) 0.014(2)
C72 0.078(4) 0.101(5) 0.081(4) 0.030(4) 0.014(4) 0.054(4)
C73 0.092(5) 0.116(6) 0.063(4) 0.033(4) 0.011(4) 0.048(5)
C74 0.079(4) 0.090(5) 0.073(4) 0.010(4) 0.024(4) 0.038(4)
C75 0.073(4) 0.080(4) 0.079(4) 0.014(3) 0.028(4) 0.038(3)
C76 0.073(4) 0.062(3) 0.068(4) 0.024(3) 0.028(3) 0.037(3)
C81 0.040(3) 0.042(3) 0.074(3) 0.022(3) 0.011(2) 0.024(2)
C82 0.044(3) 0.049(3) 0.072(4) 0.025(3) 0.012(3) 0.024(3)
O82 0.067(3) 0.070(3) 0.122(4) 0.013(2) -0.003(2) 0.048(2)
N83 0.048(3) 0.039(2) 0.075(3) 0.018(2) 0.015(2) 0.023(2)
N84 0.056(3) 0.054(3) 0.073(3) 0.019(2) 0.024(2) 0.028(2)
C85 0.055(3) 0.044(3) 0.074(4) 0.015(3) 0.026(3) 0.026(3)
C86 0.084(4) 0.060(4) 0.078(4) 0.019(3) 0.027(3) 0.044(3)
C87 0.101(5) 0.058(4) 0.117(6) 0.002(4) 0.029(5) 0.032(4)
C88 0.068(4) 0.050(3) 0.071(4) 0.023(3) 0.026(3) 0.030(3)
C89 0.083(4) 0.062(4) 0.110(5) 0.039(4) 0.033(4) 0.037(3)
C90 0.079(8) 0.096(9) 0.103(9) 0.057(7) 0.032(7) 0.048(7)
C90B 0.14(2) 0.093(15) 0.17(2) -0.057(15) 0.014(17) 0.059(15)
C91 0.055(3) 0.045(3) 0.059(3) 0.009(3) 0.021(3) 0.021(3)
N92 0.058(3) 0.082(3) 0.075(3) 0.025(3) 0.030(3) 0.031(3)
N93 0.059(3) 0.123(5) 0.080(4) 0.035(3) 0.030(3) 0.047(3)
N94 0.056(3) 0.085(4) 0.076(3) 0.019(3) 0.021(3) 0.036(3)
N95 0.055(3) 0.061(3) 0.064(3) 0.020(2) 0.024(2) 0.030(2)
C101 0.060(3) 0.048(3) 0.069(4) 0.017(3) 0.024(3) 0.027(3)
C102 0.196(10) 0.090(6) 0.096(6) -0.022(5) 0.085(7) -0.041(6)
C103 0.268(14) 0.089(6) 0.105(6) -0.005(5) 0.121(8) -0.029(7)
C104 0.089(5) 0.186(10) 0.095(6) 0.082(7) 0.036(5) 0.061(6)
C105 0.147(7) 0.064(4) 0.153(8) 0.053(5) 0.094(7) 0.049(5)
C106 0.125(6) 0.061(4) 0.139(6) 0.033(4) 0.082(6) 0.039(4)
C18 0.067(3) 0.035(3) 0.073(3) 0.016(2) 0.023(3) 0.021(2)
C181 0.162(12) 0.054(6) 0.094(6) 0.034(5) 0.036(6) 0.063(8)
C182 0.107(8) 0.068(7) 0.126(9) 0.042(6) 0.060(7) 0.060(6)
C183 0.087(7) 0.049(6) 0.152(10) 0.012(6) -0.002(6) 0.018(5)
C184 0.109(9) 0.070(11) 0.125(12) 0.022(10) 0.014(8) 0.057(9)
C185 0.127(11) 0.038(9) 0.162(15) 0.034(10) 0.080(11) 0.027(8)
C186 0.132(16) 0.050(9) 0.096(8) 0.019(6) 0.034(7) 0.045(10)
C281 0.085(6) 0.148(11) 0.103(7) 0.071(7) 0.033(5) 0.065(6)
C282 0.120(8) 0.087(6) 0.120(8) 0.052(5) 0.019(6) 0.039(5)
C283 0.117(8) 0.141(9) 0.106(7) 0.068(7) 0.056(6) 0.083(7)
C284 0.085(8) 0.102(15) 0.084(16) 0.055(13) 0.027(7) 0.040(7)
C285 0.109(13) 0.097(13) 0.076(9) 0.054(8) 0.022(9) 0.036(10)
C286 0.105(15) 0.087(13) 0.096(14) 0.059(10) 0.037(12) 0.051(12)
C381 0.090(7) 0.048(6) 0.170(13) 0.035(7) 0.041(7) 0.016(5)
C382 0.137(10) 0.059(7) 0.169(9) 0.045(7) 0.023(7) 0.054(8)
C383 0.216(18) 0.058(8) 0.167(9) 0.038(8) 0.091(10) 0.059(11)
C384 0.092(10) 0.053(11) 0.161(16) 0.026(12) 0.033(10) 0.039(10)
C385 0.078(9) 0.028(8) 0.145(11) 0.030(7) 0.028(7) 0.009(7)
C386 0.17(2) 0.061(12) 0.151(11) 0.049(10) 0.059(11) 0.034(14)
C48 0.071(7) 0.054(6) 0.061(7) 0.016(5) 0.029(5) 0.039(5)
C481 0.098(7) 0.104(8) 0.080(7) 0.022(6) 0.027(6) 0.073(7)
C482 0.092(8) 0.062(8) 0.137(13) 0.019(7) 0.044(8) 0.038(7)
C483 0.058(6) 0.070(6) 0.070(6) 0.018(5) 0.014(5) 0.026(5)
C48B 0.063(15) 0.066(18) 0.072(18) 0.026(13) 0.030(12) 0.035(13)
C484 0.087(17) 0.028(11) 0.058(14) 0.000(9) 0.027(12) 0.023(12)
C485 0.21(4) 0.10(2) 0.09(3) 0.009(18) 0.11(3) 0.07(2)
C486 0.106(19) 0.081(16) 0.110(18) -0.003(14) -0.006(15) 0.076(16)

loop_
_atom_type_symbol
_atom_type_description
_atom_type_scat_dispersion_real
_atom_type_scat_dispersion_imag
_atom_type_scat_source
C C 0.0033 0.0016 'International Tables Vol C Tables 4.2.6.8 and 6.1.1.4'
H H 0.0000 0.0000 'International Tables Vol C Tables 4.2.6.8 and 6.1.1.4'
N N 0.0061 0.0033 'International Tables Vol C Tables 4.2.6.8 and 6.1.1.4'
O O 0.0106 0.0060 'International Tables Vol C Tables 4.2.6.8 and 6.1.1.4'

loop_
_geom_angle_atom_site_label_1
_geom_angle_atom_site_label_2
_geom_angle_atom_site_label_3
_geom_angle
C11 O1 C51 114.0(3)
C21 O2 H2 117(4)
C31 O3 C81 114.5(3)
C41 O4 H4 110(4)
C12 C11 C16 122.1(4)
C12 C11 O1 119.2(5)
C16 C11 O1 118.6(4)
C11 C12 C13 117.5(5)
C11 C12 C17 123.0(4)
C13 C12 C17 119.4(4)
C12 C13 C14 122.9(5)
C12 C13 H13 118.6
C14 C13 H13 118.6
C15 C14 C13 116.6(4)
C15 C14 C18 122.3(4)
C13 C14 C18 121.1(4)
C14 C15 C16 122.9(5)
C14 C15 H15 118.6
C16 C15 H15 118.6
C11 C16 C15 118.1(4)
C11 C16 C27 122.7(4)
C15 C16 C27 119.1(5)
C12 C17 C46 111.2(4)
C12 C17 H17A 109.4
C46 C17 H17A 109.4
C12 C17 H17B 109.4
C46 C17 H17B 109.4
H17A C17 H17B 108.0
O2 C21 C26 116.3(4)
O2 C21 C22 122.7(4)
C26 C21 C22 121.0(5)
C23 C22 C21 118.0(5)
C23 C22 C27 121.6(4)
C21 C22 C27 120.4(5)
C24 C23 C22 122.7(5)
C24 C23 H23 118.7
C22 C23 H23 118.7
C25 C24 C23 116.9(5)
C25 C24 C28 120.8(5)
C23 C24 C28 122.4(5)
C26 C25 C24 123.6(5)
C26 C25 H25 118.2
C24 C25 H25 118.2
C25 C26 C21 117.8(5)
C25 C26 C37 121.7(4)
C21 C26 C37 120.5(5)
C22 C27 C16 110.5(4)
C22 C27 H27A 109.5
C16 C27 H27A 109.5
C22 C27 H27B 109.5
C16 C27 H27B 109.5
H27A C27 H27B 108.1
C284 C28 C285 122.8(19)
C281 C28 C282 111.6(8)
C284 C28 C24 114.1(11)
C285 C28 C24 107.2(11)
C281 C28 C24 115.6(6)
C282 C28 C24 110.6(6)
C281 C28 C283 105.9(7)
C282 C28 C283 103.5(8)
C24 C28 C283 108.7(5)
C284 C28 C286 108.7(18)
C285 C28 C286 102.0(18)
C24 C28 C286 98.7(9)
C36 C31 C32 123.0(4)
C36 C31 O3 118.4(4)
C32 C31 O3 118.6(5)
C31 C32 C33 116.8(5)
C31 C32 C37 123.9(4)
C33 C32 C37 119.3(5)
C34 C33 C32 123.0(5)
C34 C33 H33 118.5
C32 C33 H33 118.5
C33 C34 C35 117.3(5)
C33 C34 C38 121.4(5)
C35 C34 C38 121.3(5)
C36 C35 C34 122.4(5)
C36 C35 H35 118.8
C34 C35 H35 118.8
C31 C36 C35 117.6(5)
C31 C36 C47 123.0(4)
C35 C36 C47 119.3(5)
C32 C37 C26 112.4(4)
C32 C37 H37A 109.1
C26 C37 H37A 109.1
C32 C37 H37B 109.1
C26 C37 H37B 109.1
H37A C37 H37B 107.9
C383 C38 C381 111.0(9)
C383 C38 C382 110.0(9)
C381 C38 C382 105.1(8)
C386 C38 C384 113.4(12)
C386 C38 C34 115.1(9)
C383 C38 C34 113.1(7)
C381 C38 C34 108.3(6)
C382 C38 C34 109.1(6)
C384 C38 C34 108.5(9)
C386 C38 C385 107.5(11)
C384 C38 C385 103.0(11)
C34 C38 C385 108.6(7)
O4 C41 C46 116.3(4)
O4 C41 C42 122.7(4)
C46 C41 C42 121.1(5)
C43 C42 C41 117.8(4)
C43 C42 C47 121.1(4)
C41 C42 C47 120.9(5)
C44 C43 C42 123.4(5)
C44 C43 H43 118.3
C42 C43 H43 118.3
C43 C44 C45 116.0(5)
C43 C44 C48B 118.4(9)
C45 C44 C48B 123.6(9)
C43 C44 C48 123.4(6)
C45 C44 C48 120.4(6)
C46 C45 C44 123.4(5)
C46 C45 H45 118.3
C44 C45 H45 118.3
C41 C46 C45 118.4(5)
C41 C46 C17 120.2(5)
C45 C46 C17 121.4(4)
C42 C47 C36 110.8(4)
C42 C47 H47A 109.5
C36 C47 H47A 109.5
C42 C47 H47B 109.5
C36 C47 H47B 109.5
H47A C47 H47B 108.1
O1 C51 C52 113.3(5)
O1 C51 H51A 108.9
C52 C51 H51A 108.9
O1 C51 H51B 108.9
C52 C51 H51B 108.9
H51A C51 H51B 107.7
O52 C52 N53 125.4(6)
O52 C52 C51 118.9(6)
N53 C52 C51 115.7(5)
C52 N53 N54 118.6(5)
C52 N53 H53 119(4)
N54 N53 H53 119(4)
N53 N54 C55 111.7(4)
N54 C55 C56 104.2(6)
N54 C55 C61 110.9(4)
C56 C55 C61 114.3(5)
N54 C55 C58 104.3(5)
C56 C55 C58 114.6(6)
C61 C55 C58 108.1(5)
C55 C56 C57 115.3(6)
C55 C56 H56A 108.4
C57 C56 H56A 108.4
C55 C56 H56B 108.4
C57 C56 H56B 108.4
H56A C56 H56B 107.5
C56 C57 H57A 109.5
C56 C57 H57B 109.5
H57A C57 H57B 109.5
C56 C57 H57C 109.5
H57A C57 H57C 109.5
H57B C57 H57C 109.5
C59 C58 C55 116.2(6)
C59 C58 H58A 108.2
C55 C58 H58A 108.2
C59 C58 H58B 108.2
C55 C58 H58B 108.2
H58A C58 H58B 107.4
C60 C59 C58 115.0(8)
C60 C59 H59A 108.5
C58 C59 H59A 108.5
C60 C59 H59B 108.5
C58 C59 H59B 108.5
H59A C59 H59B 107.5
C59 C60 H60A 109.5
C59 C60 H60B 109.5
H60A C60 H60B 109.5
C59 C60 H60C 109.5
H60A C60 H60C 109.5
H60B C60 H60C 109.5
N62 C61 N65 108.0(5)
N62 C61 C55 119.6(5)
N65 C61 C55 132.3(5)
C61 N62 N63 106.3(5)
N64 N63 N62 111.0(4)
N63 N64 N65 106.6(4)
N64 N65 C61 108.2(4)
N64 N65 C71 117.9(4)
C61 N65 C71 133.7(4)
N65 C71 C76 109.9(4)
N65 C71 C72 110.4(4)
C76 C71 C72 110.4(5)
N65 C71 H71 108.7
C76 C71 H71 108.7
C72 C71 H71 108.7
C71 C72 C73 109.5(5)
C71 C72 H72A 109.8
C73 C72 H72A 109.8
C71 C72 H72B 109.8
C73 C72 H72B 109.8
H72A C72 H72B 108.2
C74 C73 C72 111.5(5)
C74 C73 H73A 109.3
C72 C73 H73A 109.3
C74 C73 H73B 109.3
C72 C73 H73B 109.3
H73A C73 H73B 108.0
C75 C74 C73 111.7(6)
C75 C74 H74A 109.3
C73 C74 H74A 109.3
C75 C74 H74B 109.3
C73 C74 H74B 109.3
H74A C74 H74B 107.9
C74 C75 C76 110.8(5)
C74 C75 H75A 109.5
C76 C75 H75A 109.5
C74 C75 H75B 109.5
C76 C75 H75B 109.5
H75A C75 H75B 108.1
C71 C76 C75 111.2(5)
C71 C76 H76A 109.4
C75 C76 H76A 109.4
C71 C76 H76B 109.4
C75 C76 H76B 109.4
H76A C76 H76B 108.0
O3 C81 C82 112.8(4)
O3 C81 H81A 109.0
C82 C81 H81A 109.0
O3 C81 H81B 109.0
C82 C81 H81B 109.0
H81A C81 H81B 107.8
O82 C82 N83 121.8(5)
O82 C82 C81 119.4(5)
N83 C82 C81 118.7(4)
C82 N83 N84 118.9(4)
C82 N83 H83 123(3)
N84 N83 H83 116(3)
N83 N84 C85 113.8(4)
N83 N84 H84 104(4)
C85 N84 H84 106(4)
N84 C85 C91 105.5(4)
N84 C85 C88 114.2(4)
C91 C85 C88 109.4(4)
N84 C85 C86 104.5(4)
C91 C85 C86 111.3(4)
C88 C85 C86 111.8(4)
C87 C86 C85 114.3(5)
C87 C86 H86A 108.7
C85 C86 H86A 108.7
C87 C86 H86B 108.7
C85 C86 H86B 108.7
H86A C86 H86B 107.6
C90B C87 C86 110.5(11)
C86 C87 H87A 109.5
C86 C87 H87B 109.5
H87A C87 H87B 109.5
C86 C87 H87C 109.5
H87A C87 H87C 109.5
H87B C87 H87C 109.5
C89 C88 C85 116.5(5)
C89 C88 H88A 108.2
C85 C88 H88A 108.2
C89 C88 H88B 108.2
C85 C88 H88B 108.2
H88A C88 H88B 107.3
C90 C89 C88 113.4(6)
C90 C89 H89A 108.9
C88 C89 H89A 108.9
C90 C89 H89B 108.9
C88 C89 H89B 108.9
H89A C89 H89B 107.7
C89 C90 H90A 109.5
C89 C90 H90B 109.5
H90A C90 H90B 109.5
C89 C90 H90C 109.5
H90A C90 H90C 109.5
H90B C90 H90C 109.5
C87 C90B H90D 109.5
C87 C90B H90E 109.5
H90D C90B H90E 109.5
C87 C90B H90F 109.5
H90D C90B H90F 109.5
H90E C90B H90F 109.5
N92 C91 N95 108.2(5)
N92 C91 C85 123.9(5)
N95 C91 C85 127.8(5)
C91 N92 N93 105.8(5)
N94 N93 N92 110.7(4)
N93 N94 N95 106.6(5)
C91 N95 N94 108.7(4)
C91 N95 C101 131.8(4)
N94 N95 C101 119.4(5)
N95 C101 C106 111.8(4)
N95 C101 C102 111.9(5)
C106 C101 C102 112.1(6)
N95 C101 H101 106.9
C106 C101 H101 106.9
C102 C101 H101 106.9
C101 C102 C103 109.7(6)
C101 C102 H10A 109.7
C103 C102 H10A 109.7
C101 C102 H10B 109.7
C103 C102 H10B 109.7
H10A C102 H10B 108.2
C104 C103 C102 111.5(9)
C104 C103 H10C 109.3
C102 C103 H10C 109.3
C104 C103 H10D 109.3
C102 C103 H10D 109.3
H10C C103 H10D 108.0
C103 C104 C105 110.0(6)
C103 C104 H10E 109.7
C105 C104 H10E 109.7
C103 C104 H10F 109.7
C105 C104 H10F 109.7
H10E C104 H10F 108.2
C104 C105 C106 112.8(7)
C104 C105 H10G 109.0
C106 C105 H10G 109.0
C104 C105 H10H 109.0
C106 C105 H10H 109.0
H10G C105 H10H 107.8
C101 C106 C105 109.7(5)
C101 C106 H10I 109.7
C105 C106 H10I 109.7
C101 C106 H10J 109.7
C105 C106 H10J 109.7
H10I C106 H10J 108.2
C184 C18 C186 109.4(11)
C183 C18 C14 111.6(6)
C184 C18 C14 107.9(8)
C186 C18 C14 113.0(7)
C184 C18 C185 110.8(12)
C186 C18 C185 108.6(11)
C14 C18 C185 107.1(7)
C183 C18 C182 108.3(8)
C14 C18 C182 110.3(5)
C183 C18 C181 111.8(8)
C14 C18 C181 112.5(5)
C182 C18 C181 101.8(7)
C18 C181 H18A 109.5
C18 C181 H18B 109.5
H18A C181 H18B 109.5
C18 C181 H18C 109.5
H18A C181 H18C 109.5
H18B C181 H18C 109.5
C18 C182 H18D 109.5
C18 C182 H18E 109.5
H18D C182 H18E 109.5
C18 C182 H18F 109.5
H18D C182 H18F 109.5
H18E C182 H18F 109.5
C18 C183 H18G 109.5
C18 C183 H18H 109.5
H18G C183 H18H 109.5
C18 C183 H18I 109.5
H18G C183 H18I 109.5
H18H C183 H18I 109.5
C18 C184 H18J 109.5
C18 C184 H18K 109.5
H18J C184 H18K 109.5
C18 C184 H18L 109.5
H18J C184 H18L 109.5
H18K C184 H18L 109.5
C18 C185 H18M 109.5
C18 C185 H18N 109.5
H18M C185 H18N 109.5
C18 C185 H18O 109.5
H18M C185 H18O 109.5
H18N C185 H18O 109.5
C18 C186 H18P 109.5
C18 C186 H18Q 109.5
H18P C186 H18Q 109.5
C18 C186 H18R 109.5
H18P C186 H18R 109.5
H18Q C186 H18R 109.5
C28 C281 H28A 109.5
C28 C281 H28B 109.5
H28A C281 H28B 109.5
C28 C281 H28C 109.5
H28A C281 H28C 109.5
H28B C281 H28C 109.5
C28 C282 H28D 109.5
C28 C282 H28E 109.5
H28D C282 H28E 109.5
C28 C282 H28F 109.5
H28D C282 H28F 109.5
H28E C282 H28F 109.5
C28 C283 H28G 109.5
C28 C283 H28H 109.5
H28G C283 H28H 109.5
C28 C283 H28I 109.5
H28G C283 H28I 109.5
H28H C283 H28I 109.5
C28 C284 H28J 109.5
C28 C284 H28K 109.5
H28J C284 H28K 109.5
C28 C284 H28L 109.5
H28J C284 H28L 109.5
H28K C284 H28L 109.5
C28 C285 H28M 109.5
C28 C285 H28N 109.5
H28M C285 H28N 109.5
C28 C285 H28O 109.5
H28M C285 H28O 109.5
H28N C285 H28O 109.5
C28 C286 H28P 109.5
C28 C286 H28Q 109.5
H28P C286 H28Q 109.5
C28 C286 H28R 109.5
H28P C286 H28R 109.5
H28Q C286 H28R 109.5
C38 C381 H38A 109.5
C38 C381 H38B 109.5
H38A C381 H38B 109.5
C38 C381 H38C 109.5
H38A C381 H38C 109.5
H38B C381 H38C 109.5
C38 C382 H38D 109.5
C38 C382 H38E 109.5
H38D C382 H38E 109.5
C38 C382 H38F 109.5
H38D C382 H38F 109.5
H38E C382 H38F 109.5
C38 C383 H38G 109.5
C38 C383 H38H 109.5
H38G C383 H38H 109.5
C38 C383 H38I 109.5
H38G C383 H38I 109.5
H38H C383 H38I 109.5
C38 C384 H38J 109.5
C38 C384 H38K 109.5
H38J C384 H38K 109.5
C38 C384 H38L 109.5
H38J C384 H38L 109.5
H38K C384 H38L 109.5
C38 C385 H38M 109.5
C38 C385 H38N 109.5
H38M C385 H38N 109.5
C38 C385 H38O 109.5
H38M C385 H38O 109.5
H38N C385 H38O 109.5
C38 C386 H38P 109.5
C38 C386 H38Q 109.5
H38P C386 H38Q 109.5
C38 C386 H38R 109.5
H38P C386 H38R 109.5
H38Q C386 H38R 109.5
C483 C48 C482 108.4(11)
C483 C48 C481 107.9(10)
C482 C48 C481 108.4(11)
C483 C48 C44 112.2(9)
C482 C48 C44 108.3(14)
C481 C48 C44 111.5(9)
C48 C481 H48A 109.5
C48 C481 H48B 109.5
H48A C481 H48B 109.5
C48 C481 H48C 109.5
H48A C481 H48C 109.5
H48B C481 H48C 109.5
C48 C482 H48D 109.5
C48 C482 H48E 109.5
H48D C482 H48E 109.5
C48 C482 H48F 109.5
H48D C482 H48F 109.5
H48E C482 H48F 109.5
C48 C483 H48G 109.5
C48 C483 H48H 109.5
H48G C483 H48H 109.5
C48 C483 H48I 109.5
H48G C483 H48I 109.5
H48H C483 H48I 109.5
C44 C48B C485 101.0(16)
C44 C48B C486 115.7(17)
C485 C48B C486 107.5(17)
C44 C48B C484 116.9(19)
C485 C48B C484 107.0(18)
C486 C48B C484 107.8(17)
C48B C484 H48J 109.5
C48B C484 H48K 109.5
H48J C484 H48K 109.5
C48B C484 H48L 109.5
H48J C484 H48L 109.5
H48K C484 H48L 109.5
C48B C485 H48M 109.5
C48B C485 H48N 109.5
H48M C485 H48N 109.5
C48B C485 H48O 109.5
H48M C485 H48O 109.5
H48N C485 H48O 109.5
C48B C486 H48P 109.5
C48B C486 H48Q 109.5
H48P C486 H48Q 109.5
C48B C486 H48R 109.5
H48P C486 H48R 109.5
H48Q C486 H48R 109.5

loop_
_geom_bond_atom_site_label_1
_geom_bond_atom_site_label_2
_geom_bond_distance
O1 C11 1.407(5)
O1 C51 1.436(6)
O2 C21 1.385(6)
O2 H2 0.78(6)
O3 C31 1.412(5)
O3 C81 1.443(5)
O4 C41 1.378(6)
O4 H4 0.77(6)
C11 C12 1.382(7)
C11 C16 1.384(7)
C12 C13 1.390(6)
C12 C17 1.504(7)
C13 C14 1.397(7)
C13 H13 0.9500
C14 C15 1.382(7)
C14 C18 1.526(7)
C15 C16 1.385(6)
C15 H15 0.9500
C16 C27 1.529(7)
C17 C46 1.506(7)
C17 H17A 0.9900
C17 H17B 0.9900
C21 C26 1.396(7)
C21 C22 1.397(7)
C22 C23 1.391(7)
C22 C27 1.512(7)
C23 C24 1.382(7)
C23 H23 0.9500
C24 C25 1.379(7)
C24 C28 1.545(8)
C25 C26 1.377(7)
C25 H25 0.9500
C26 C37 1.517(7)
C27 H27A 0.9900
C27 H27B 0.9900
C28 C284 1.36(3)
C28 C285 1.48(3)
C28 C281 1.505(9)
C28 C282 1.525(9)
C28 C283 1.585(9)
C28 C286 1.71(3)
C31 C36 1.382(7)
C31 C32 1.390(7)
C32 C33 1.399(7)
C32 C37 1.512(7)
C33 C34 1.382(8)
C33 H33 0.9500
C34 C35 1.394(7)
C34 C38 1.534(7)
C35 C36 1.391(7)
C35 H35 0.9500
C36 C47 1.519(7)
C37 H37A 0.9900
C37 H37B 0.9900
C38 C386 1.500(12)
C38 C383 1.502(10)
C38 C381 1.521(10)
C38 C382 1.527(10)
C38 C384 1.529(12)
C38 C385 1.546(12)
C41 C46 1.383(7)
C41 C42 1.401(7)
C42 C43 1.393(7)
C42 C47 1.509(7)
C43 C44 1.388(7)
C43 H43 0.9500
C44 C45 1.392(7)
C44 C48B 1.45(3)
C44 C48 1.591(16)
C45 C46 1.388(7)
C45 H45 0.9500
C47 H47A 0.9900
C47 H47B 0.9900
C51 C52 1.467(8)
C51 H51A 0.9900
C51 H51B 0.9900
C52 O52 1.229(7)
C52 N53 1.321(8)
N53 N54 1.434(6)
N53 H53 1.02(7)
N54 C55 1.503(7)
C55 C56 1.508(9)
C55 C61 1.511(8)
C55 C58 1.517(9)
C56 C57 1.563(10)
C56 H56A 0.9900
C56 H56B 0.9900
C57 H57A 0.9800
C57 H57B 0.9800
C57 H57C 0.9800
C58 C59 1.502(10)
C58 H58A 0.9900
C58 H58B 0.9900
C59 C60 1.486(13)
C59 H59A 0.9900
C59 H59B 0.9900
C60 H60A 0.9800
C60 H60B 0.9800
C60 H60C 0.9800
C61 N62 1.324(7)
C61 N65 1.359(7)
N62 N63 1.355(7)
N63 N64 1.302(6)
N64 N65 1.347(6)
N65 C71 1.477(6)
C71 C76 1.508(7)
C71 C72 1.519(7)
C71 H71 1.0000
C72 C73 1.547(9)
C72 H72A 0.9900
C72 H72B 0.9900
C73 C74 1.496(9)
C73 H73A 0.9900
C73 H73B 0.9900
C74 C75 1.484(8)
C74 H74A 0.9900
C74 H74B 0.9900
C75 C76 1.516(8)
C75 H75A 0.9900
C75 H75B 0.9900
C76 H76A 0.9900
C76 H76B 0.9900
C81 C82 1.466(7)
C81 H81A 0.9900
C81 H81B 0.9900
C82 O82 1.227(6)
C82 N83 1.343(6)
N83 N84 1.428(6)
N83 H83 0.94(6)
N84 C85 1.493(7)
N84 H84 1.03(7)
C85 C91 1.517(7)
C85 C88 1.528(7)
C85 C86 1.545(7)
C86 C87 1.509(8)
C86 H86A 0.9900
C86 H86B 0.9900
C87 C90B 1.485(19)
C87 H87A 0.9800
C87 H87B 0.9800
C87 H87C 0.9800
C88 C89 1.525(8)
C88 H88A 0.9900
C88 H88B 0.9900
C89 C90 1.472(12)
C89 H89A 0.9900
C89 H89B 0.9900
C90 H90A 0.9800
C90 H90B 0.9800
C90 H90C 0.9800
C90B H90D 0.9800
C90B H90E 0.9800
C90B H90F 0.9800
C91 N92 1.325(7)
C91 N95 1.342(7)
N92 N93 1.365(7)
N93 N94 1.295(6)
N94 N95 1.346(6)
N95 C101 1.469(7)
C101 C106 1.481(8)
C101 C102 1.486(9)
C101 H101 1.0000
C102 C103 1.520(11)
C102 H10A 0.9900
C102 H10B 0.9900
C103 C104 1.480(12)
C103 H10C 0.9900
C103 H10D 0.9900
C104 C105 1.482(11)
C104 H10E 0.9900
C104 H10F 0.9900
C105 C106 1.528(9)
C105 H10G 0.9900
C105 H10H 0.9900
C106 H10I 0.9900
C106 H10J 0.9900
C18 C183 1.479(9)
C18 C184 1.492(11)
C18 C186 1.526(11)
C18 C185 1.529(11)
C18 C182 1.539(9)
C18 C181 1.551(9)
C181 H18A 0.9800
C181 H18B 0.9800
C181 H18C 0.9800
C182 H18D 0.9800
C182 H18E 0.9800
C182 H18F 0.9800
C183 H18G 0.9800
C183 H18H 0.9800
C183 H18I 0.9800
C184 H18J 0.9800
C184 H18K 0.9800
C184 H18L 0.9800
C185 H18M 0.9800
C185 H18N 0.9800
C185 H18O 0.9800
C186 H18P 0.9800
C186 H18Q 0.9800
C186 H18R 0.9800
C281 H28A 0.9800
C281 H28B 0.9800
C281 H28C 0.9800
C282 H28D 0.9800
C282 H28E 0.9800
C282 H28F 0.9800
C283 H28G 0.9800
C283 H28H 0.9800
C283 H28I 0.9800
C284 H28J 0.9800
C284 H28K 0.9800
C284 H28L 0.9800
C285 H28M 0.9800
C285 H28N 0.9800
C285 H28O 0.9800
C286 H28P 0.9800
C286 H28Q 0.9800
C286 H28R 0.9800
C381 H38A 0.9800
C381 H38B 0.9800
C381 H38C 0.9800
C382 H38D 0.9800
C382 H38E 0.9800
C382 H38F 0.9800
C383 H38G 0.9800
C383 H38H 0.9800
C383 H38I 0.9800
C384 H38J 0.9800
C384 H38K 0.9800
C384 H38L 0.9800
C385 H38M 0.9800
C385 H38N 0.9800
C385 H38O 0.9800
C386 H38P 0.9800
C386 H38Q 0.9800
C386 H38R 0.9800
C48 C483 1.516(12)
C48 C482 1.523(12)
C48 C481 1.529(11)
C481 H48A 0.9800
C481 H48B 0.9800
C481 H48C 0.9800
C482 H48D 0.9800
C482 H48E 0.9800
C482 H48F 0.9800
C483 H48G 0.9800
C483 H48H 0.9800
C483 H48I 0.9800
C48B C485 1.511(14)
C48B C486 1.528(14)
C48B C484 1.529(14)
C484 H48J 0.9800
C484 H48K 0.9800
C484 H48L 0.9800
C485 H48M 0.9800
C485 H48N 0.9800
C485 H48O 0.9800
C486 H48P 0.9800
C486 H48Q 0.9800
C486 H48R 0.9800

loop_
_geom_torsion_atom_site_label_1
_geom_torsion_atom_site_label_2
_geom_torsion_atom_site_label_3
_geom_torsion_atom_site_label_4
_geom_torsion
C51 O1 C11 C12 86.1(5)
C51 O1 C11 C16 -97.8(5)
C16 C11 C12 C13 2.0(6)
O1 C11 C12 C13 178.0(4)
C16 C11 C12 C17 -173.9(4)
O1 C11 C12 C17 2.1(6)
C11 C12 C13 C14 -1.5(6)
C17 C12 C13 C14 174.5(4)
C12 C13 C14 C15 0.3(6)
C12 C13 C14 C18 -177.6(4)
C13 C14 C15 C16 0.4(7)
C18 C14 C15 C16 178.3(4)
C12 C11 C16 C15 -1.3(6)
O1 C11 C16 C15 -177.3(4)
C12 C11 C16 C27 174.8(4)
O1 C11 C16 C27 -1.3(6)
C14 C15 C16 C11 0.0(7)
C14 C15 C16 C27 -176.2(4)
C11 C12 C17 C46 112.5(5)
C13 C12 C17 C46 -63.2(5)
O2 C21 C22 C23 -175.6(4)
C26 C21 C22 C23 3.3(7)
O2 C21 C22 C27 7.5(7)
C26 C21 C22 C27 -173.6(4)
C21 C22 C23 C24 -0.5(7)
C27 C22 C23 C24 176.3(5)
C22 C23 C24 C25 -2.2(7)
C22 C23 C24 C28 178.1(5)
C23 C24 C25 C26 2.4(8)
C28 C24 C25 C26 -177.9(5)
C24 C25 C26 C21 0.2(8)
C24 C25 C26 C37 -176.3(5)
O2 C21 C26 C25 175.8(4)
C22 C21 C26 C25 -3.1(7)
O2 C21 C26 C37 -7.7(7)
C22 C21 C26 C37 173.4(4)
C23 C22 C27 C16 -106.9(5)
C21 C22 C27 C16 69.9(6)
C11 C16 C27 C22 -111.0(5)
C15 C16 C27 C22 65.0(6)
C25 C24 C28 C284 -3.8(19)
C23 C24 C28 C284 175.8(18)
C25 C24 C28 C285 135.6(17)
C23 C24 C28 C285 -44.8(17)
C25 C24 C28 C281 179.6(7)
C23 C24 C28 C281 -0.8(10)
C25 C24 C28 C282 -52.4(9)
C23 C24 C28 C282 127.3(8)
C25 C24 C28 C283 60.7(8)
C23 C24 C28 C283 -119.7(7)
C25 C24 C28 C286 -118.9(11)
C23 C24 C28 C286 60.8(11)
C81 O3 C31 C36 -93.4(5)
C81 O3 C31 C32 89.4(5)
C36 C31 C32 C33 0.4(6)
O3 C31 C32 C33 177.4(4)
C36 C31 C32 C37 -176.8(4)
O3 C31 C32 C37 0.3(6)
C31 C32 C33 C34 -0.2(7)
C37 C32 C33 C34 177.1(4)
C32 C33 C34 C35 0.0(7)
C32 C33 C34 C38 179.3(5)
C33 C34 C35 C36 -0.1(7)
C38 C34 C35 C36 -179.4(5)
C32 C31 C36 C35 -0.4(7)
O3 C31 C36 C35 -177.5(4)
C32 C31 C36 C47 176.3(4)
O3 C31 C36 C47 -0.7(6)
C34 C35 C36 C31 0.3(7)
C34 C35 C36 C47 -176.6(4)
C31 C32 C37 C26 108.8(5)
C33 C32 C37 C26 -68.3(5)
C25 C26 C37 C32 105.8(5)
C21 C26 C37 C32 -70.6(6)
C33 C34 C38 C386 -2.6(15)
C35 C34 C38 C386 176.6(14)
C33 C34 C38 C383 170.3(10)
C35 C34 C38 C383 -10.5(12)
C33 C34 C38 C381 -66.3(9)
C35 C34 C38 C381 113.0(8)
C33 C34 C38 C382 47.5(9)
C35 C34 C38 C382 -133.2(9)
C33 C34 C38 C384 125.6(11)
C35 C34 C38 C384 -55.2(12)
C33 C34 C38 C385 -123.2(10)
C35 C34 C38 C385 56.0(11)
O4 C41 C42 C43 -178.8(4)
C46 C41 C42 C43 1.6(7)
O4 C41 C42 C47 6.2(7)
C46 C41 C42 C47 -173.5(4)
C41 C42 C43 C44 -1.3(7)
C47 C42 C43 C44 173.8(5)
C42 C43 C44 C45 0.8(8)
C42 C43 C44 C48B -163.3(11)
C42 C43 C44 C48 175.0(7)
C43 C44 C45 C46 -0.7(7)
C48B C44 C45 C46 162.5(12)
C48 C44 C45 C46 -175.1(7)
O4 C41 C46 C45 178.8(4)
C42 C41 C46 C45 -1.5(7)
O4 C41 C46 C17 -4.9(6)
C42 C41 C46 C17 174.8(4)
C44 C45 C46 C41 1.1(7)
C44 C45 C46 C17 -175.2(4)
C12 C17 C46 C41 -72.8(5)
C12 C17 C46 C45 103.3(5)
C43 C42 C47 C36 -104.7(5)
C41 C42 C47 C36 70.2(5)
C31 C36 C47 C42 -107.2(5)
C35 C36 C47 C42 69.5(5)
C11 O1 C51 C52 -150.2(5)
O1 C51 C52 O52 -178.3(6)
O1 C51 C52 N53 2.0(9)
O52 C52 N53 N54 16.8(11)
C51 C52 N53 N54 -163.5(6)
C52 N53 N54 C55 -126.3(6)
N53 N54 C55 C56 64.3(6)
N53 N54 C55 C61 -59.1(6)
N53 N54 C55 C58 -175.2(5)
N54 C55 C56 C57 63.3(9)
C61 C55 C56 C57 -175.5(8)
C58 C55 C56 C57 -50.0(10)
N54 C55 C58 C59 179.2(7)
C56 C55 C58 C59 -67.5(9)
C61 C55 C58 C59 61.1(9)
C55 C58 C59 C60 177.8(9)
N54 C55 C61 N62 -32.1(7)
C56 C55 C61 N62 -149.5(6)
C58 C55 C61 N62 81.7(7)
N54 C55 C61 N65 151.8(6)
C56 C55 C61 N65 34.4(10)
C58 C55 C61 N65 -94.4(7)
N65 C61 N62 N63 1.4(6)
C55 C61 N62 N63 -175.6(5)
C61 N62 N63 N64 -1.5(7)
N62 N63 N64 N65 0.9(6)
N63 N64 N65 C61 0.0(6)
N63 N64 N65 C71 -175.6(4)
N62 C61 N65 N64 -0.9(6)
C55 C61 N65 N64 175.6(6)
N62 C61 N65 C71 173.7(5)
C55 C61 N65 C71 -9.8(10)
N64 N65 C71 C76 81.5(5)
C61 N65 C71 C76 -92.7(6)
N64 N65 C71 C72 -40.5(6)
C61 N65 C71 C72 145.3(6)
N65 C71 C72 C73 177.8(5)
C76 C71 C72 C73 56.1(7)
C71 C72 C73 C74 -55.3(8)
C72 C73 C74 C75 55.8(8)
C73 C74 C75 C76 -56.2(8)
N65 C71 C76 C75 -179.9(4)
C72 C71 C76 C75 -57.9(6)
C74 C75 C76 C71 57.4(7)
C31 O3 C81 C82 -141.4(4)
O3 C81 C82 O82 178.9(5)
O3 C81 C82 N83 2.1(7)
O82 C82 N83 N84 -10.6(7)
C81 C82 N83 N84 166.1(4)
C82 N83 N84 C85 118.1(5)
N83 N84 C85 C91 74.7(5)
N83 N84 C85 C88 -45.4(6)
N83 N84 C85 C86 -167.8(4)
N84 C85 C86 C87 -172.0(5)
C91 C85 C86 C87 -58.6(7)
C88 C85 C86 C87 64.0(7)
C85 C86 C87 C90B -168.9(13)
N84 C85 C88 C89 -65.9(6)
C91 C85 C88 C89 176.2(5)
C86 C85 C88 C89 52.5(6)
C85 C88 C89 C90 164.9(6)
N84 C85 C91 N92 -125.2(5)
C88 C85 C91 N92 -2.0(7)
C86 C85 C91 N92 122.0(5)
N84 C85 C91 N95 53.4(6)
C88 C85 C91 N95 176.6(5)
C86 C85 C91 N95 -59.3(7)
N95 C91 N92 N93 -0.4(6)
C85 C91 N92 N93 178.5(5)
C91 N92 N93 N94 0.3(7)
N92 N93 N94 N95 -0.1(6)
N92 C91 N95 N94 0.3(6)
C85 C91 N95 N94 -178.5(5)
N92 C91 N95 C101 179.5(5)
C85 C91 N95 C101 0.6(9)
N93 N94 N95 C91 -0.1(6)
N93 N94 N95 C101 -179.4(5)
C91 N95 C101 C106 -116.4(7)
N94 N95 C101 C106 62.7(7)
C91 N95 C101 C102 117.0(8)
N94 N95 C101 C102 -64.0(8)
N95 C101 C102 C103 -176.2(8)
C106 C101 C102 C103 57.3(12)
C101 C102 C103 C104 -57.7(14)
C102 C103 C104 C105 56.7(12)
C103 C104 C105 C106 -55.4(10)
N95 C101 C106 C105 178.1(6)
C102 C101 C106 C105 -55.4(9)
C104 C105 C106 C101 54.5(10)
C15 C14 C18 C183 -106.8(8)
C13 C14 C18 C183 71.0(9)
C15 C14 C18 C184 73.3(11)
C13 C14 C18 C184 -108.9(11)
C15 C14 C18 C186 -165.6(10)
C13 C14 C18 C186 12.2(11)
C15 C14 C18 C185 -46.1(11)
C13 C14 C18 C185 131.7(11)
C15 C14 C18 C182 132.8(7)
C13 C14 C18 C182 -49.4(8)
C15 C14 C18 C181 19.8(9)
C13 C14 C18 C181 -162.4(7)
C43 C44 C48 C483 -77.2(11)
C45 C44 C48 C483 96.8(9)
C48B C44 C48 C483 -158(4)
C43 C44 C48 C482 42.4(13)
C45 C44 C48 C482 -143.6(10)
C48B C44 C48 C482 -38(3)
C43 C44 C48 C481 161.7(8)
C45 C44 C48 C481 -24.4(12)
C48B C44 C48 C481 81(3)
C43 C44 C48B C485 -121.6(18)
C45 C44 C48B C485 75.6(17)
C48 C44 C48B C485 -11(3)
C43 C44 C48B C486 122.7(17)
C45 C44 C48B C486 -40(2)
C48 C44 C48B C486 -127(4)
C43 C44 C48B C484 -6(2)
C45 C44 C48B C484 -168.9(15)
C48 C44 C48B C484 104(4)
